data_1570510
loop_
_publ_author_name
'Wang, Hui'
'Liu, Hui'
'Wang, Mingsen'
'Hou, Jiaheng'
'Li, Yongjun'
'Wang, Yuancheng'
'Zhao, Yingjie'

_publ_section_title
;
 Cucurbituril-based supramolecular host-guest complexes: single-crystal
 structures and dual-state fluorescence enhancement.
;
_journal_issue 2
_journal_name_full 'Chemical science'
_journal_page_first 458
_journal_page_last 465
_journal_paper_doi 10.1039/d3sc04813f
_journal_volume 15
_journal_year 2024
_chemical_formula_sum 'C60 H46 N4'
_chemical_formula_weight 823.01
_chemical_name_common S5
_chemical_name_systematic S5
_space_group_crystal_system monoclinic
_space_group_IT_number 14
_space_group_name_Hall '-P 2yn'
_space_group_name_H-M_alt 'P 1 21/n 1'
_atom_sites_solution_hydrogens geom
_atom_sites_solution_primary direct
_audit_creation_method
;FinalCif V118 by Daniel Kratzert, Freiburg 2023,
https://dkratzert.de/finalcif.html
;
_audit_update_record
;
2023-07-31 deposited with the CCDC.	2023-11-29 downloaded from the CCDC.
;
_cell_angle_alpha 90
_cell_angle_beta 91.258(5)
_cell_angle_gamma 90
_cell_formula_units_Z 2
_cell_length_a 15.447(2)
_cell_length_b 5.8857(6)
_cell_length_c 29.629(4)
_cell_measurement_reflns_used 1152
_cell_measurement_temperature 296(2)
_cell_measurement_theta_max 22.7445
_cell_measurement_theta_min 2.424
_cell_volume 2693.1(6)
_computing_cell_refinement 'SAINT V8.40B'
_computing_data_collection 'Bruker BIS V6.2.16/2021-10-23 && APEX4 2022.10-0'
_computing_data_reduction 'SAINT V8.40B'
_computing_structure_refinement 'SHELXL-2019/2 (Sheldrick, 2019)'
_computing_structure_solution 'SHELXT 2018/2 (Sheldrick, 2018)'
_diffrn_ambient_environment N~2~
_diffrn_ambient_temperature 296(2)
_diffrn_detector CPAD
_diffrn_detector_area_resol_mean 7.41
_diffrn_detector_type 'Bruker PHOTON III'
_diffrn_measured_fraction_theta_full 0.994
_diffrn_measured_fraction_theta_max 0.995
_diffrn_measurement_device 'three-circle diffractometer'
_diffrn_measurement_device_type 'Bruker D8 VENTURE dual wavelength Mo/Cu'
_diffrn_measurement_method '\w and \f scans'
_diffrn_measurement_specimen_support 'MiTeGen micromount'
_diffrn_radiation_monochromator 'mirror optics'
_diffrn_radiation_probe x-ray
_diffrn_radiation_type MoK\a
_diffrn_radiation_wavelength 0.71073
_diffrn_reflns_av_R_equivalents 0.1242
_diffrn_reflns_av_unetI/netI 0.1119
_diffrn_reflns_Laue_measured_fraction_full 0.994
_diffrn_reflns_Laue_measured_fraction_max 0.995
_diffrn_reflns_limit_h_max 20
_diffrn_reflns_limit_h_min -20
_diffrn_reflns_limit_k_max 7
_diffrn_reflns_limit_k_min -7
_diffrn_reflns_limit_l_max 38
_diffrn_reflns_limit_l_min -38
_diffrn_reflns_number 22774
_diffrn_reflns_point_group_measured_fraction_full 0.994
_diffrn_reflns_point_group_measured_fraction_max 0.995
_diffrn_reflns_theta_full 25.242
_diffrn_reflns_theta_max 27.622
_diffrn_reflns_theta_min 2.424
_diffrn_source 'microfocus sealed X-ray tube'
_diffrn_source_current 1.4
_diffrn_source_type 'Incoatec I\ms'
_diffrn_source_voltage 50.0
_exptl_absorpt_coefficient_mu 0.059
_exptl_absorpt_correction_T_max 0.7456
_exptl_absorpt_correction_T_min 0.6451
_exptl_absorpt_correction_type multi-scan
_exptl_absorpt_process_details
;SADABS-2016/2 - Bruker AXS area detector scaling and absorption correction:
Krause, L., Herbst-Irmer, R., Sheldrick G.M. & Stalke D., J. Appl. Cryst. 48
(2015) 3-10
;
_exptl_crystal_colour colourless
_exptl_crystal_density_diffrn 1.015
_exptl_crystal_description block
_exptl_crystal_F_000 868
_exptl_crystal_size_max 0.150
_exptl_crystal_size_mid 0.100
_exptl_crystal_size_min 0.100
_refine_diff_density_max 0.319
_refine_diff_density_min -0.227
_refine_diff_density_rms 0.054
_refine_ls_extinction_method none
_refine_ls_goodness_of_fit_ref 1.011
_refine_ls_hydrogen_treatment constr
_refine_ls_matrix_type full
_refine_ls_number_parameters 290
_refine_ls_number_reflns 6236
_refine_ls_number_restraints 0
_refine_ls_restrained_S_all 1.011
_refine_ls_R_factor_all 0.1365
_refine_ls_R_factor_gt 0.0714
_refine_ls_shift/su_max 0.000
_refine_ls_shift/su_mean 0.000
_refine_ls_structure_factor_coef Fsqd
_refine_ls_weighting_details 'w=1/[\s^2^(Fo^2^)+(0.1128P)^2^] where P=(Fo^2^+2Fc^2^)/3'
_refine_ls_weighting_scheme calc
_refine_ls_wR_factor_gt 0.1903
_refine_ls_wR_factor_ref 0.2350
_reflns_Friedel_coverage 0.000
_reflns_number_gt 3179
_reflns_number_total 6236
_reflns_threshold_expression 'I > 2\s(I)'
_cod_data_source_file d3sc04813f2.cif
_cod_data_source_block 4N_0m_sq
_cod_depositor_comments 'Adding full bibliography for 1570510--1570512.cif.'
_cod_original_sg_symbol_H-M 'P 21/n'
_cod_database_code 1570510
_shelx_shelxl_version_number 2019/2
_shelx_space_group_comment
;
The symmetry employed for this shelxl refinement is uniquely defined
by the following loop, which should always be used as a source of
symmetry information in preference to the above space-group names.
They are only intended as comments.
;
_shelx_estimated_absorpt_t_min 0.991
_shelx_estimated_absorpt_t_max 0.994
_diffrn_measurement_ambient_temperature_device_make 'Oxford Cryostream 800'

loop_
_space_group_symop_operation_xyz
'x, y, z'
'-x+1/2, y+1/2, -z+1/2'
'-x, -y, -z'
'x-1/2, -y-1/2, z-1/2'

loop_
_atom_site_label
_atom_site_type_symbol
_atom_site_fract_x
_atom_site_fract_y
_atom_site_fract_z
_atom_site_U_iso_or_equiv
_atom_site_adp_type
_atom_site_occupancy
_atom_site_site_symmetry_order
_atom_site_calc_flag
_atom_site_refinement_flags_posn
_atom_site_refinement_flags_adp
_atom_site_refinement_flags_occupancy
_atom_site_disorder_assembly
_atom_site_disorder_group
C1 C 0.35106(18) 0.8879(5) 0.80711(10) 0.0420(7) Uani 1 1 d . . . . .
C2 C 0.3716(2) 1.0532(6) 0.83955(11) 0.0539(8) Uani 1 1 d . . . . .
H2 H 0.396236 1.190261 0.830884 0.065 Uiso 1 1 calc R U . . .
C3 C 0.3553(2) 1.0124(7) 0.88441(12) 0.0641(10) Uani 1 1 d . . . . .
H3 H 0.370150 1.124663 0.905272 0.077 Uiso 1 1 calc R U . . .
C4 C 0.2984(2) 0.6645(6) 0.86842(11) 0.0562(9) Uani 1 1 d . . . . .
H4 H 0.273009 0.529895 0.877865 0.067 Uiso 1 1 calc R U . . .
C5 C 0.3124(2) 0.6930(5) 0.82270(10) 0.0473(7) Uani 1 1 d . . . . .
H5 H 0.295662 0.579738 0.802440 0.057 Uiso 1 1 calc R U . . .
C6 C 0.37125(18) 0.9293(5) 0.75991(10) 0.0430(7) Uani 1 1 d . . . . .
H6 H 0.396378 1.068883 0.753486 0.052 Uiso 1 1 calc R U . . .
C7 C 0.35783(17) 0.7905(4) 0.72506(9) 0.0373(6) Uani 1 1 d . . . . .
H7 H 0.330278 0.653422 0.730859 0.045 Uiso 1 1 calc R U . . .
C8 C 0.38241(16) 0.8334(4) 0.67841(9) 0.0313(6) Uani 1 1 d . . . . .
C9 C 0.36930(17) 0.6693(4) 0.64523(9) 0.0349(6) Uani 1 1 d . . . . .
H9 H 0.342250 0.533671 0.652723 0.042 Uiso 1 1 calc R U . . .
C10 C 0.39554(17) 0.7025(4) 0.60118(9) 0.0342(6) Uani 1 1 d . . . . .
H10 H 0.386514 0.588157 0.579933 0.041 Uiso 1 1 calc R U . . .
C11 C 0.43499(15) 0.9035(4) 0.58834(8) 0.0275(5) Uani 1 1 d . . . . .
C12 C 0.44594(16) 1.0713(4) 0.62160(9) 0.0318(6) Uani 1 1 d . . . . .
H12 H 0.470438 1.209751 0.613742 0.038 Uiso 1 1 calc R U . . .
C13 C 0.42159(17) 1.0377(4) 0.66545(9) 0.0330(6) Uani 1 1 d . . . . .
H13 H 0.431187 1.151486 0.686755 0.040 Uiso 1 1 calc R U . . .
C14 C 0.46711(15) 0.9468(4) 0.54240(8) 0.0265(5) Uani 1 1 d . . . . .
C15 C 0.58139(16) 0.9180(4) 0.48738(8) 0.0286(6) Uani 1 1 d . . . . .
C16 C 0.54776(16) 0.8612(4) 0.52953(8) 0.0272(5) Uani 1 1 d . . . . .
C17 C 0.67339(16) 0.8536(4) 0.47499(9) 0.0363(6) Uani 1 1 d . . . . .
H17A H 0.701069 0.981439 0.461273 0.055 Uiso 1 1 calc R U . . .
H17B H 0.671699 0.728793 0.454127 0.055 Uiso 1 1 calc R U . . .
H17C H 0.705368 0.809979 0.501750 0.055 Uiso 1 1 calc R U . . .
C18 C 0.59779(16) 0.7051(4) 0.56039(8) 0.0298(6) Uani 1 1 d . . . . .
C19 C 0.61820(18) 0.4872(4) 0.54556(9) 0.0360(6) Uani 1 1 d . . . . .
H19 H 0.597233 0.437719 0.517581 0.043 Uiso 1 1 calc R U . . .
C20 C 0.66904(19) 0.3437(4) 0.57173(10) 0.0418(7) Uani 1 1 d . . . . .
H20 H 0.683363 0.201078 0.560638 0.050 Uiso 1 1 calc R U . . .
C21 C 0.69930(18) 0.4085(4) 0.61442(9) 0.0367(6) Uani 1 1 d . . . . .
C22 C 0.67698(18) 0.6248(4) 0.62977(9) 0.0367(6) Uani 1 1 d . . . . .
H22 H 0.695875 0.672290 0.658255 0.044 Uiso 1 1 calc R U . . .
C23 C 0.62711(17) 0.7692(4) 0.60307(9) 0.0334(6) Uani 1 1 d . . . . .
H23 H 0.612961 0.912336 0.613982 0.040 Uiso 1 1 calc R U . . .
C24 C 0.75462(18) 0.2526(4) 0.64085(10) 0.0413(7) Uani 1 1 d . . . . .
H24 H 0.771713 0.120380 0.626357 0.050 Uiso 1 1 calc R U . . .
C25 C 0.78307(18) 0.2796(4) 0.68328(10) 0.0418(7) Uani 1 1 d . . . . .
H25 H 0.763654 0.406032 0.698940 0.050 Uiso 1 1 calc R U . . .
C26 C 0.84266(17) 0.1249(4) 0.70711(9) 0.0371(6) Uani 1 1 d . . . . .
C27 C 0.8671(2) -0.0842(5) 0.69041(11) 0.0488(8) Uani 1 1 d . . . . .
H27 H 0.844083 -0.135978 0.663029 0.059 Uiso 1 1 calc R U . . .
C28 C 0.9256(2) -0.2154(5) 0.71446(12) 0.0537(9) Uani 1 1 d . . . . .
H28 H 0.941599 -0.353955 0.702071 0.064 Uiso 1 1 calc R U . . .
C29 C 0.93561(19) 0.0405(6) 0.77027(11) 0.0521(8) Uani 1 1 d . . . . .
H29 H 0.958941 0.085132 0.798088 0.063 Uiso 1 1 calc R U . . .
C30 C 0.87771(18) 0.1852(5) 0.74918(10) 0.0425(7) Uani 1 1 d . . . . .
H30 H 0.862186 0.321257 0.762778 0.051 Uiso 1 1 calc R U . . .
N1 N 0.31951(18) 0.8209(5) 0.89980(10) 0.0628(8) Uani 1 1 d . . . . .
N2 N 0.96068(17) -0.1585(5) 0.75382(10) 0.0554(7) Uani 1 1 d . . . . .

loop_
_atom_site_aniso_label
_atom_site_aniso_U_11
_atom_site_aniso_U_22
_atom_site_aniso_U_33
_atom_site_aniso_U_23
_atom_site_aniso_U_13
_atom_site_aniso_U_12
C1 0.0404(15) 0.0549(17) 0.0305(16) -0.0007(13) 0.0000(13) -0.0057(13)
C2 0.059(2) 0.068(2) 0.0344(19) -0.0092(15) 0.0089(15) -0.0144(16)
C3 0.061(2) 0.092(3) 0.040(2) -0.0160(18) 0.0052(17) -0.0224(19)
C4 0.061(2) 0.073(2) 0.0345(19) 0.0071(16) 0.0028(16) -0.0085(17)
C5 0.0574(19) 0.0560(17) 0.0286(16) 0.0010(13) 0.0011(14) -0.0116(14)
C6 0.0474(16) 0.0510(16) 0.0307(16) 0.0023(13) 0.0004(13) -0.0111(13)
C7 0.0425(15) 0.0411(14) 0.0282(15) 0.0037(12) 0.0001(12) -0.0052(12)
C8 0.0357(13) 0.0351(13) 0.0229(14) 0.0028(10) -0.0030(11) 0.0000(10)
C9 0.0454(15) 0.0299(12) 0.0292(15) 0.0027(10) -0.0043(12) -0.0038(11)
C10 0.0488(16) 0.0295(12) 0.0241(14) -0.0044(10) -0.0052(12) -0.0005(11)
C11 0.0351(13) 0.0271(11) 0.0198(13) -0.0013(9) -0.0083(10) 0.0046(10)
C12 0.0436(14) 0.0285(11) 0.0230(14) -0.0018(10) -0.0030(11) -0.0032(11)
C13 0.0477(15) 0.0309(12) 0.0205(14) -0.0047(10) -0.0001(12) -0.0048(11)
C14 0.0350(13) 0.0270(11) 0.0172(12) -0.0033(9) -0.0053(10) 0.0028(10)
C15 0.0369(13) 0.0269(11) 0.0217(13) -0.0044(9) -0.0082(11) 0.0056(10)
C16 0.0365(13) 0.0266(11) 0.0180(13) -0.0027(9) -0.0084(11) 0.0053(9)
C17 0.0378(14) 0.0430(14) 0.0280(15) 0.0004(11) -0.0038(12) 0.0090(11)
C18 0.0355(13) 0.0317(12) 0.0219(14) 0.0009(10) -0.0060(11) 0.0049(10)
C19 0.0518(16) 0.0315(12) 0.0240(15) -0.0037(10) -0.0148(12) 0.0086(11)
C20 0.0611(18) 0.0315(13) 0.0320(16) -0.0050(11) -0.0151(14) 0.0148(12)
C21 0.0480(16) 0.0324(12) 0.0289(15) 0.0025(11) -0.0149(12) 0.0107(11)
C22 0.0484(16) 0.0390(14) 0.0221(14) -0.0023(11) -0.0162(12) 0.0095(11)
C23 0.0426(15) 0.0324(12) 0.0248(14) -0.0033(10) -0.0107(12) 0.0093(11)
C24 0.0515(17) 0.0366(14) 0.0350(17) 0.0034(12) -0.0155(14) 0.0100(12)
C25 0.0510(17) 0.0393(14) 0.0345(17) 0.0063(12) -0.0124(14) 0.0131(12)
C26 0.0394(15) 0.0385(14) 0.0330(16) 0.0103(12) -0.0078(12) 0.0040(11)
C27 0.0588(19) 0.0424(15) 0.0445(19) 0.0009(13) -0.0186(16) 0.0092(14)
C28 0.0563(19) 0.0486(17) 0.056(2) 0.0078(15) -0.0147(17) 0.0146(14)
C29 0.0458(17) 0.070(2) 0.0395(19) 0.0101(16) -0.0150(15) 0.0071(15)
C30 0.0463(16) 0.0485(16) 0.0322(17) 0.0046(12) -0.0079(13) 0.0062(13)
N1 0.0555(17) 0.093(2) 0.0399(17) -0.0018(16) 0.0010(14) -0.0168(15)
N2 0.0515(15) 0.0643(17) 0.0499(18) 0.0149(14) -0.0120(14) 0.0174(13)

loop_
_atom_type_symbol
_atom_type_description
_atom_type_scat_dispersion_real
_atom_type_scat_dispersion_imag
_atom_type_scat_source
C C 0.0033 0.0016 'International Tables Vol C Tables 4.2.6.8 and 6.1.1.4'
H H 0.0000 0.0000 'International Tables Vol C Tables 4.2.6.8 and 6.1.1.4'
N N 0.0061 0.0033 'International Tables Vol C Tables 4.2.6.8 and 6.1.1.4'

loop_
_geom_angle_atom_site_label_1
_geom_angle_atom_site_label_2
_geom_angle_atom_site_label_3
_geom_angle
_geom_angle_site_symmetry_1
_geom_angle_site_symmetry_3
_geom_angle_publ_flag
C5 C1 C2 116.3(3) . . ?
C5 C1 C6 124.3(3) . . ?
C2 C1 C6 119.5(3) . . ?
C3 C2 C1 119.8(3) . . ?
N1 C3 C2 124.1(3) . . ?
N1 C4 C5 123.6(3) . . ?
C1 C5 C4 120.4(3) . . ?
C7 C6 C1 127.5(3) . . ?
C6 C7 C8 126.0(3) . . ?
C9 C8 C13 117.3(2) . . ?
C9 C8 C7 120.8(2) . . ?
C13 C8 C7 121.9(2) . . ?
C10 C9 C8 121.7(2) . . ?
C11 C10 C9 121.1(2) . . ?
C10 C11 C12 117.0(2) . . ?
C10 C11 C14 123.8(2) . . ?
C12 C11 C14 119.1(2) . . ?
C13 C12 C11 122.1(2) . . ?
C12 C13 C8 120.7(2) . . ?
C15 C14 C16 120.0(2) 3_676 . ?
C15 C14 C11 119.6(2) 3_676 . ?
C16 C14 C11 120.3(2) . . ?
C14 C15 C16 119.7(2) 3_676 . ?
C14 C15 C17 118.7(2) 3_676 . ?
C16 C15 C17 121.4(2) . . ?
C15 C16 C14 120.3(2) . . ?
C15 C16 C18 119.5(2) . . ?
C14 C16 C18 120.2(2) . . ?
C23 C18 C19 117.8(2) . . ?
C23 C18 C16 122.9(2) . . ?
C19 C18 C16 119.3(2) . . ?
C20 C19 C18 121.0(2) . . ?
C19 C20 C21 121.2(2) . . ?
C20 C21 C22 117.7(2) . . ?
C20 C21 C24 119.6(2) . . ?
C22 C21 C24 122.7(2) . . ?
C23 C22 C21 120.8(2) . . ?
C22 C23 C18 121.4(2) . . ?
C25 C24 C21 127.2(3) . . ?
C24 C25 C26 124.8(3) . . ?
C27 C26 C30 116.3(2) . . ?
C27 C26 C25 123.7(3) . . ?
C30 C26 C25 120.0(3) . . ?
C28 C27 C26 119.7(3) . . ?
N2 C28 C27 124.6(3) . . ?
N2 C29 C30 124.8(3) . . ?
C29 C30 C26 119.0(3) . . ?
C3 N1 C4 115.9(3) . . ?
C28 N2 C29 115.5(2) . . ?

loop_
_geom_bond_atom_site_label_1
_geom_bond_atom_site_label_2
_geom_bond_distance
_geom_bond_site_symmetry_2
_geom_bond_publ_flag
C1 C5 1.378(4) . ?
C1 C2 1.399(4) . ?
C1 C6 1.460(4) . ?
C2 C3 1.379(5) . ?
C3 N1 1.340(4) . ?
C4 N1 1.343(4) . ?
C4 C5 1.386(4) . ?
C6 C7 1.330(4) . ?
C7 C8 1.463(4) . ?
C8 C9 1.390(3) . ?
C8 C13 1.403(3) . ?
C9 C10 1.389(4) . ?
C10 C11 1.388(3) . ?
C11 C12 1.403(3) . ?
C11 C14 1.481(4) . ?
C12 C13 1.375(4) . ?
C14 C15 1.394(3) 3_676 ?
C14 C16 1.404(3) . ?
C15 C16 1.404(4) . ?
C15 C17 1.523(4) . ?
C16 C18 1.499(3) . ?
C18 C23 1.386(3) . ?
C18 C19 1.394(3) . ?
C19 C20 1.380(3) . ?
C20 C21 1.392(4) . ?
C21 C22 1.398(3) . ?
C21 C24 1.468(3) . ?
C22 C23 1.384(3) . ?
C24 C25 1.332(4) . ?
C25 C26 1.465(3) . ?
C26 C27 1.382(4) . ?
C26 C30 1.394(4) . ?
C27 C28 1.376(4) . ?
C28 N2 1.318(4) . ?
C29 N2 1.330(4) . ?
C29 C30 1.375(4) . ?

loop_
_geom_torsion_atom_site_label_1
_geom_torsion_atom_site_label_2
_geom_torsion_atom_site_label_3
_geom_torsion_atom_site_label_4
_geom_torsion
_geom_torsion_site_symmetry_1
_geom_torsion_site_symmetry_2
_geom_torsion_site_symmetry_3
_geom_torsion_site_symmetry_4
_geom_torsion_publ_flag
C5 C1 C2 C3 1.9(5) . . . . ?
C6 C1 C2 C3 -177.9(3) . . . . ?
C1 C2 C3 N1 -0.6(6) . . . . ?
C2 C1 C5 C4 -2.1(4) . . . . ?
C6 C1 C5 C4 177.7(3) . . . . ?
N1 C4 C5 C1 1.0(5) . . . . ?
C5 C1 C6 C7 -1.2(5) . . . . ?
C2 C1 C6 C7 178.6(3) . . . . ?
C1 C6 C7 C8 -177.1(3) . . . . ?
C6 C7 C8 C9 176.3(3) . . . . ?
C6 C7 C8 C13 -2.2(4) . . . . ?
C13 C8 C9 C10 1.5(4) . . . . ?
C7 C8 C9 C10 -177.2(2) . . . . ?
C8 C9 C10 C11 -0.9(4) . . . . ?
C9 C10 C11 C12 -0.8(4) . . . . ?
C9 C10 C11 C14 177.9(2) . . . . ?
C10 C11 C12 C13 2.1(4) . . . . ?
C14 C11 C12 C13 -176.7(2) . . . . ?
C11 C12 C13 C8 -1.6(4) . . . . ?
C9 C8 C13 C12 -0.2(4) . . . . ?
C7 C8 C13 C12 178.4(2) . . . . ?
C10 C11 C14 C15 102.1(3) . . . 3_676 ?
C12 C11 C14 C15 -79.2(3) . . . 3_676 ?
C10 C11 C14 C16 -80.8(3) . . . . ?
C12 C11 C14 C16 97.9(3) . . . . ?
C14 C15 C16 C14 -2.4(4) 3_676 . . . ?
C17 C15 C16 C14 171.9(2) . . . . ?
C14 C15 C16 C18 176.5(2) 3_676 . . . ?
C17 C15 C16 C18 -9.2(3) . . . . ?
C15 C14 C16 C15 2.4(4) 3_676 . . . ?
C11 C14 C16 C15 -174.7(2) . . . . ?
C15 C14 C16 C18 -176.5(2) 3_676 . . . ?
C11 C14 C16 C18 6.4(3) . . . . ?
C15 C16 C18 C23 119.4(3) . . . . ?
C14 C16 C18 C23 -61.6(3) . . . . ?
C15 C16 C18 C19 -58.8(3) . . . . ?
C14 C16 C18 C19 120.1(3) . . . . ?
C23 C18 C19 C20 -2.7(4) . . . . ?
C16 C18 C19 C20 175.6(3) . . . . ?
C18 C19 C20 C21 2.2(5) . . . . ?
C19 C20 C21 C22 -0.5(5) . . . . ?
C19 C20 C21 C24 -178.8(3) . . . . ?
C20 C21 C22 C23 -0.5(4) . . . . ?
C24 C21 C22 C23 177.7(3) . . . . ?
C21 C22 C23 C18 -0.1(4) . . . . ?
C19 C18 C23 C22 1.7(4) . . . . ?
C16 C18 C23 C22 -176.6(3) . . . . ?
C20 C21 C24 C25 -174.1(3) . . . . ?
C22 C21 C24 C25 7.7(5) . . . . ?
C21 C24 C25 C26 -176.0(3) . . . . ?
C24 C25 C26 C27 -9.3(5) . . . . ?
C24 C25 C26 C30 171.1(3) . . . . ?
C30 C26 C27 C28 -2.4(5) . . . . ?
C25 C26 C27 C28 177.9(3) . . . . ?
C26 C27 C28 N2 1.2(5) . . . . ?
N2 C29 C30 C26 -1.0(5) . . . . ?
C27 C26 C30 C29 2.4(4) . . . . ?
C25 C26 C30 C29 -178.0(3) . . . . ?
C2 C3 N1 C4 -0.6(5) . . . . ?
C5 C4 N1 C3 0.4(5) . . . . ?
C27 C28 N2 C29 0.3(5) . . . . ?
C30 C29 N2 C28 -0.4(5) . . . . ?
